data_2023451
loop_
_publ_author_name
'Salieva, Gulrukh'
'Kholikov, Tursunali'
'Okmanov, Rasul Ya'
'Matchanov, Alimjon'
'Khodjaniyazov, Khamid U.'
'Kadirova, Shakhnoza'
'Torambetov, Batirbay'

_publ_section_title
;
 Synthesis, crystal structure and Hirshfeld surface analysis of
 2-[(2,4-di-methyl-benz-yl)sulfan-yl]pyrimidine-4,6-di-amine.
;
_journal_coeditor_code EX2091
_journal_issue 'Pt 4'
_journal_name_full 'Acta crystallographica. Section E, Crystallographic communications'
_journal_page_first 328
_journal_page_last 331
_journal_paper_doi 10.1107/S2056989025002440
_journal_volume 81
_journal_year 2025
_chemical_formula_iupac 'C13 H16 N4 S'
_chemical_formula_moiety 'C13 H16 N4 S'
_chemical_formula_sum 'C13 H16 N4 S'
_chemical_formula_weight 260.36
_chemical_name_systematic
;
2-[(2,4-Dimethylbenzyl)sulfanyl]pyrimidine-4,6-diamine
;
_space_group_crystal_system monoclinic
_space_group_IT_number 14
_space_group_name_Hall '-P 2ybc'
_space_group_name_H-M_alt 'P 1 21/c 1'
_atom_sites_solution_hydrogens mixed
_atom_sites_solution_secondary difmap
_audit_creation_method
;
Olex2 1.5
(compiled 2024.02.16 svn.r378c4104 for OlexSys, GUI svn.r6928)
;
_cell_angle_alpha 90
_cell_angle_beta 108.07(3)
_cell_angle_gamma 90
_cell_formula_units_Z 4
_cell_length_a 14.482(3)
_cell_length_b 9.3850(19)
_cell_length_c 10.590(2)
_cell_measurement_reflns_used 9926
_cell_measurement_temperature 293(2)
_cell_measurement_theta_max 66.2726
_cell_measurement_theta_min 5.7054
_cell_volume 1368.3(5)
_computing_cell_refinement
;
SAINT (Bruker, 2016)
;
_computing_data_collection
;
APEX5 (Bruker, 2016)
;
_computing_data_reduction
;
SAINT (Bruker, 2016)
;
_computing_molecular_graphics
;
Olex2 1.5 (Dolomanov <i>et al.</i>,  2009)
;
_computing_publication_material
;
Olex2 1.5 (Dolomanov <i>et al.</i>,  2009)
;
_computing_structure_refinement
;
<i>SHELXL2018/3</i> (Sheldrick, 2015b)
;
_computing_structure_solution
;
<i>SHELXT2018/2</i> (Sheldrick, 2015a)
;
_diffrn_ambient_temperature 293.15
_diffrn_detector CPAD
_diffrn_detector_area_resol_mean 7.3910
_diffrn_measured_fraction_theta_full 0.963
_diffrn_measured_fraction_theta_max 0.963
_diffrn_measurement_device 'three-circle diffractometer'
_diffrn_measurement_device_type 'Bruker D8 VENTURE dual wavelength Mo/Cu'
_diffrn_measurement_method '\f and \w scans'
_diffrn_radiation_monochromator graphite
_diffrn_radiation_type CuK\a
_diffrn_radiation_wavelength 1.54178
_diffrn_reflns_av_R_equivalents 0.0400
_diffrn_reflns_av_unetI/netI 0.0191
_diffrn_reflns_limit_h_max 16
_diffrn_reflns_limit_h_min -16
_diffrn_reflns_limit_k_max 11
_diffrn_reflns_limit_k_min -11
_diffrn_reflns_limit_l_max 12
_diffrn_reflns_limit_l_min -12
_diffrn_reflns_number 37911
_diffrn_reflns_theta_full 66.618
_diffrn_reflns_theta_max 66.618
_diffrn_reflns_theta_min 5.705
_diffrn_source 'microfocus sealed X-ray tube'
_exptl_absorpt_coefficient_mu 2.000
_exptl_absorpt_correction_T_max 0.87
_exptl_absorpt_correction_T_min 0.64
_exptl_absorpt_correction_type multi-scan
_exptl_absorpt_process_details '(SADABS; Krause et al., 2015)'
_exptl_crystal_colour colourless
_exptl_crystal_density_diffrn 1.264
_exptl_crystal_description prism
_exptl_crystal_F_000 552
_exptl_crystal_size_max 0.2
_exptl_crystal_size_mid 0.1
_exptl_crystal_size_min 0.07
_refine_diff_density_max 0.566
_refine_diff_density_min -0.214
_refine_ls_extinction_method none
_refine_ls_goodness_of_fit_ref 1.077
_refine_ls_hydrogen_treatment mixed
_refine_ls_matrix_type full
_refine_ls_number_parameters 181
_refine_ls_number_reflns 2329
_refine_ls_number_restraints 0
_refine_ls_restrained_S_all 1.077
_refine_ls_R_factor_all 0.0549
_refine_ls_R_factor_gt 0.0494
_refine_ls_shift/su_max 0.000
_refine_ls_shift/su_mean 0.000
_refine_ls_structure_factor_coef Fsqd
_refine_ls_weighting_details 'w=1/[\s^2^(Fo^2^)+(0.0680P)^2^+0.8542P] where P=(Fo^2^+2Fc^2^)/3'
_refine_ls_weighting_scheme calc
_refine_ls_wR_factor_gt 0.1438
_refine_ls_wR_factor_ref 0.1485
_reflns_number_gt 2057
_reflns_number_total 2329
_reflns_threshold_expression 'I > 2\s(I)'
_cod_data_source_file ex2091.cif
_cod_data_source_block I
_cod_depositor_comments 'Adding full bibliography for 2023451.cif.'
_cod_database_code 2023451
_shelx_space_group_comment
;
The symmetry employed for this shelxl refinement is uniquely defined
by the following loop, which should always be used as a source of
symmetry information in preference to the above space-group names.
They are only intended as comments.
;
_shelx_estimated_absorpt_t_min 0.690
_shelx_estimated_absorpt_t_max 0.873

loop_
_space_group_symop_operation_xyz
'x, y, z'
'-x, y+1/2, -z+1/2'
'-x, -y, -z'
'x, -y-1/2, z-1/2'

loop_
_atom_site_type_symbol
_atom_site_label
_atom_site_fract_x
_atom_site_fract_y
_atom_site_fract_z
_atom_site_U_iso_or_equiv
_atom_site_adp_type
_atom_site_calc_flag
_atom_site_occupancy
_atom_site_disorder_assembly
_atom_site_disorder_group
S S1 0.70925(6) 0.22323(8) 0.45344(7) 0.0692(3) Uani d 1 . .
N N2 0.58768(15) 0.0155(2) 0.4032(2) 0.0564(5) Uani d 1 . .
N N1 0.66759(16) 0.0540(2) 0.2395(2) 0.0577(5) Uani d 1 . .
N N3 0.6348(2) -0.0867(4) 0.0539(3) 0.0772(8) Uani d 1 . .
N N4 0.4784(2) -0.1665(3) 0.3859(3) 0.0711(7) Uani d 1 . .
C C4 0.64938(18) 0.0803(3) 0.3523(2) 0.0531(6) Uani d 1 . .
C C1 0.61661(19) -0.0562(3) 0.1686(2) 0.0562(6) Uani d 1 . .
C C2 0.5520(2) -0.1347(3) 0.2127(3) 0.0598(7) Uani d 1 . .
H H2 0.518848 -0.211765 0.164224 0.072 Uiso calc 1 . .
C C3 0.53829(19) -0.0950(3) 0.3309(2) 0.0555(6) Uani d 1 . .
C C6 0.81963(19) 0.4397(3) 0.4079(3) 0.0598(7) Uani d 1 . .
C C7 0.88069(19) 0.4817(3) 0.5314(3) 0.0623(7) Uani d 1 . .
C C8 0.8975(2) 0.6268(4) 0.5536(3) 0.0770(8) Uani d 1 . .
H H8 0.937665 0.657394 0.635863 0.092 Uiso calc 1 . .
C C9 0.8560(3) 0.7274(3) 0.4561(4) 0.0847(10) Uani d 1 . .
C C10 0.7976(2) 0.6828(4) 0.3357(4) 0.0923(11) Uani d 1 . .
H H10 0.770351 0.749011 0.269275 0.111 Uiso calc 1 . .
C C11 0.7789(2) 0.5421(4) 0.3123(4) 0.0805(9) Uani d 1 . .
H H11 0.737651 0.513470 0.230042 0.097 Uiso calc 1 . .
C C5 0.7966(2) 0.2853(3) 0.3734(3) 0.0692(8) Uani d 1 . .
H H5A 0.855552 0.228946 0.403493 0.083 Uiso calc 1 . .
H H5B 0.769744 0.274625 0.277885 0.083 Uiso calc 1 . .
C C12 0.9274(3) 0.3764(4) 0.6386(3) 0.0899(10) Uani d 1 . .
H H12A 0.980309 0.421258 0.704739 0.135 Uiso calc 1 . .
H H12B 0.951482 0.297020 0.600929 0.135 Uiso calc 1 . .
H H12C 0.880392 0.343347 0.678883 0.135 Uiso calc 1 . .
C C13 0.8798(4) 0.8847(4) 0.4839(6) 0.1331(18) Uani d 1 . .
H H13A 0.849016 0.939278 0.405419 0.200 Uiso calc 1 . .
H H13B 0.948811 0.898122 0.508998 0.200 Uiso calc 1 . .
H H13C 0.856385 0.915894 0.554811 0.200 Uiso calc 1 . .
H H3A 0.675(3) -0.036(4) 0.030(3) 0.085(11) Uiso d 1 . .
H H3B 0.603(2) -0.150(4) 0.007(3) 0.070(10) Uiso d 1 . .
H H4A 0.437(2) -0.222(3) 0.332(3) 0.071(9) Uiso d 1 . .
H H4B 0.466(2) -0.124(3) 0.450(3) 0.072(9) Uiso d 1 . .

loop_
_atom_site_aniso_label
_atom_site_aniso_U_11
_atom_site_aniso_U_22
_atom_site_aniso_U_33
_atom_site_aniso_U_12
_atom_site_aniso_U_13
_atom_site_aniso_U_23
S1 0.0831(5) 0.0680(5) 0.0734(5) -0.0215(3) 0.0488(4) -0.0164(3)
N2 0.0670(13) 0.0534(12) 0.0586(12) -0.0058(10) 0.0338(10) -0.0031(10)
N1 0.0677(13) 0.0592(12) 0.0537(12) -0.0022(10) 0.0296(10) 0.0014(10)
N3 0.096(2) 0.0867(19) 0.0632(15) -0.0224(16) 0.0454(15) -0.0157(14)
N4 0.0889(18) 0.0677(15) 0.0719(16) -0.0251(14) 0.0468(14) -0.0155(13)
C4 0.0594(14) 0.0509(13) 0.0554(14) 0.0026(11) 0.0274(11) 0.0025(11)
C1 0.0633(15) 0.0597(15) 0.0500(13) 0.0048(12) 0.0240(11) 0.0012(11)
C2 0.0680(16) 0.0579(15) 0.0597(15) -0.0052(12) 0.0288(12) -0.0069(12)
C3 0.0626(15) 0.0524(14) 0.0581(14) 0.0009(11) 0.0286(12) 0.0027(11)
C6 0.0559(15) 0.0639(16) 0.0697(17) -0.0036(12) 0.0345(13) 0.0030(13)
C7 0.0552(15) 0.0678(17) 0.0722(17) -0.0032(12) 0.0317(13) 0.0024(13)
C8 0.0640(18) 0.083(2) 0.089(2) -0.0123(15) 0.0304(15) -0.0116(17)
C9 0.077(2) 0.0590(18) 0.129(3) 0.0018(15) 0.047(2) 0.0057(19)
C10 0.067(2) 0.086(2) 0.119(3) 0.0026(17) 0.023(2) 0.031(2)
C11 0.0671(18) 0.085(2) 0.089(2) -0.0080(16) 0.0251(16) 0.0186(18)
C5 0.0748(18) 0.0703(18) 0.0786(19) -0.0111(14) 0.0473(15) -0.0064(14)
C12 0.080(2) 0.111(3) 0.078(2) -0.0021(19) 0.0240(17) 0.020(2)
C13 0.129(4) 0.072(2) 0.197(5) -0.006(2) 0.048(4) -0.008(3)

loop_
_atom_type_symbol
_atom_type_description
_atom_type_scat_dispersion_real
_atom_type_scat_dispersion_imag
_atom_type_scat_source
C C 0.0181 0.0091 'International Tables Vol C Tables 4.2.6.8 and 6.1.1.4'
H H 0.0000 0.0000 'International Tables Vol C Tables 4.2.6.8 and 6.1.1.4'
N N 0.0311 0.0180 'International Tables Vol C Tables 4.2.6.8 and 6.1.1.4'
S S 0.3331 0.5567 'International Tables Vol C Tables 4.2.6.8 and 6.1.1.4'

loop_
_geom_angle_atom_site_label_1
_geom_angle_atom_site_label_2
_geom_angle_atom_site_label_3
_geom_angle_site_symmetry_1
_geom_angle_site_symmetry_3
_geom_angle
_geom_angle_publ_flag
C4 S1 C5 . . 103.99(13) ?
C4 N2 C3 . . 115.2(2) ?
C4 N1 C1 . . 114.6(2) ?
C1 N3 H3A . . 119(2) ?
C1 N3 H3B . . 118(2) ?
H3A N3 H3B . . 122(3) ?
C3 N4 H4A . . 115(2) ?
C3 N4 H4B . . 115(2) ?
H4A N4 H4B . . 122(3) ?
N2 C4 S1 . . 111.56(18) ?
N1 C4 S1 . . 119.41(19) ?
N1 C4 N2 . . 129.0(2) ?
N1 C1 C2 . . 122.0(2) ?
N3 C1 N1 . . 115.8(3) ?
N3 C1 C2 . . 122.1(3) ?
C1 C2 H2 . . 121.1 ?
C3 C2 C1 . . 117.8(2) ?
C3 C2 H2 . . 121.1 ?
N2 C3 N4 . . 115.5(2) ?
N2 C3 C2 . . 121.4(2) ?
N4 C3 C2 . . 123.0(3) ?
C7 C6 C5 . . 122.0(3) ?
C11 C6 C7 . . 119.5(3) ?
C11 C6 C5 . . 118.5(3) ?
C6 C7 C8 . . 117.7(3) ?
C6 C7 C12 . . 122.1(3) ?
C8 C7 C12 . . 120.2(3) ?
C7 C8 H8 . . 119.1 ?
C7 C8 C9 . . 121.8(3) ?
C9 C8 H8 . . 119.1 ?
C8 C9 C13 . . 119.7(4) ?
C10 C9 C8 . . 119.2(3) ?
C10 C9 C13 . . 121.1(4) ?
C9 C10 H10 . . 119.9 ?
C11 C10 C9 . . 120.2(3) ?
C11 C10 H10 . . 119.9 ?
C6 C11 H11 . . 119.1 ?
C10 C11 C6 . . 121.7(3) ?
C10 C11 H11 . . 119.1 ?
S1 C5 H5A . . 109.8 ?
S1 C5 H5B . . 109.8 ?
C6 C5 S1 . . 109.16(19) ?
C6 C5 H5A . . 109.8 ?
C6 C5 H5B . . 109.8 ?
H5A C5 H5B . . 108.3 ?
C7 C12 H12A . . 109.5 ?
C7 C12 H12B . . 109.5 ?
C7 C12 H12C . . 109.5 ?
H12A C12 H12B . . 109.5 ?
H12A C12 H12C . . 109.5 ?
H12B C12 H12C . . 109.5 ?
C9 C13 H13A . . 109.5 ?
C9 C13 H13B . . 109.5 ?
C9 C13 H13C . . 109.5 ?
H13A C13 H13B . . 109.5 ?
H13A C13 H13C . . 109.5 ?
H13B C13 H13C . . 109.5 ?

loop_
_geom_bond_atom_site_label_1
_geom_bond_atom_site_label_2
_geom_bond_site_symmetry_2
_geom_bond_distance
_geom_bond_publ_flag
S1 C4 . 1.767(3) ?
S1 C5 . 1.823(3) ?
N2 C4 . 1.326(3) ?
N2 C3 . 1.354(3) ?
N1 C4 . 1.323(3) ?
N1 C1 . 1.354(3) ?
N3 C1 . 1.351(3) ?
N3 H3A . 0.85(4) ?
N3 H3B . 0.82(3) ?
N4 C3 . 1.362(3) ?
N4 H4A . 0.87(3) ?
N4 H4B . 0.86(3) ?
C1 C2 . 1.381(4) ?
C2 H2 . 0.9300 ?
C2 C3 . 1.379(4) ?
C6 C7 . 1.390(4) ?
C6 C11 . 1.388(4) ?
C6 C5 . 1.505(4) ?
C7 C8 . 1.390(4) ?
C7 C12 . 1.500(4) ?
C8 H8 . 0.9300 ?
C8 C9 . 1.390(5) ?
C9 C10 . 1.359(5) ?
C9 C13 . 1.524(5) ?
C10 H10 . 0.9300 ?
C10 C11 . 1.355(5) ?
C11 H11 . 0.9300 ?
C5 H5A . 0.9700 ?
C5 H5B . 0.9700 ?
C12 H12A . 0.9600 ?
C12 H12B . 0.9600 ?
C12 H12C . 0.9600 ?
C13 H13A . 0.9600 ?
C13 H13B . 0.9600 ?
C13 H13C . 0.9600 ?

loop_
_geom_hbond_atom_site_label_D
_geom_hbond_atom_site_label_H
_geom_hbond_atom_site_label_A
_geom_hbond_site_symmetry_A
_geom_hbond_distance_DH
_geom_hbond_distance_HA
_geom_hbond_distance_DA
_geom_hbond_angle_DHA
C10 H10 C1 1_565 0.93 2.82 3.623(4) 144.9
N3 H3B N4 4 0.82(3) 2.54(3) 3.340(5) 168(3)
N4 H4A N1 2_645 0.87(3) 2.56(3) 3.372(4) 156(3)
N4 H4A C4 2_645 0.87(3) 2.70(4) 3.540(4) 164(3)
N4 H4B N2 3_656 0.86(3) 2.19(3) 3.039(3) 172(3)
N3 H3A Cg2 4_565 0.85(4) 2.89(4) 3.561(3) 137(3)

loop_
_geom_torsion_atom_site_label_1
_geom_torsion_atom_site_label_2
_geom_torsion_atom_site_label_3
_geom_torsion_atom_site_label_4
_geom_torsion_site_symmetry_1
_geom_torsion_site_symmetry_2
_geom_torsion_site_symmetry_3
_geom_torsion_site_symmetry_4
_geom_torsion
_geom_torsion_publ_flag
N1 C1 C2 C3 . . . . 1.8(4) ?
N3 C1 C2 C3 . . . . -179.9(3) ?
C4 S1 C5 C6 . . . . 154.6(2) ?
C4 N2 C3 N4 . . . . 176.9(2) ?
C4 N2 C3 C2 . . . . -0.4(4) ?
C4 N1 C1 N3 . . . . -179.1(3) ?
C4 N1 C1 C2 . . . . -0.8(4) ?
C1 N1 C4 S1 . . . . -178.90(18) ?
C1 N1 C4 N2 . . . . -1.1(4) ?
C1 C2 C3 N2 . . . . -1.2(4) ?
C1 C2 C3 N4 . . . . -178.3(3) ?
C3 N2 C4 S1 . . . . 179.62(18) ?
C3 N2 C4 N1 . . . . 1.7(4) ?
C6 C7 C8 C9 . . . . -0.6(4) ?
C7 C6 C11 C10 . . . . 0.5(5) ?
C7 C6 C5 S1 . . . . 76.3(3) ?
C7 C8 C9 C10 . . . . -0.2(5) ?
C7 C8 C9 C13 . . . . -177.8(3) ?
C8 C9 C10 C11 . . . . 1.1(5) ?
C9 C10 C11 C6 . . . . -1.3(5) ?
C11 C6 C7 C8 . . . . 0.4(4) ?
C11 C6 C7 C12 . . . . -179.7(3) ?
C11 C6 C5 S1 . . . . -104.2(3) ?
C5 S1 C4 N2 . . . . 175.2(2) ?
C5 S1 C4 N1 . . . . -6.7(3) ?
C5 C6 C7 C8 . . . . 179.9(2) ?
C5 C6 C7 C12 . . . . -0.2(4) ?
C5 C6 C11 C10 . . . . -179.0(3) ?
C12 C7 C8 C9 . . . . 179.5(3) ?
C13 C9 C10 C11 . . . . 178.8(4) ?
